data_1527773
loop_
_publ_author_name
'Massa, W.'
'Steiner, M.'

_publ_section_title
;
 Crystal and Magnetic Structure of the Planar Ferromagnet Cs Mn F4
;
_journal_name_full 'Journal of Solid State Chemistry'
_journal_page_first 137
_journal_page_last 143
_journal_volume 32
_journal_year 1980
_chemical_formula_sum 'Cs F4 Mn'
_chemical_name_systematic 'Cs Mn F4'
_space_group_IT_number 129
_symmetry_space_group_name_Hall '-P 4a 2a'
_symmetry_space_group_name_H-M 'P 4/n m m :2'
_cell_angle_alpha 90
_cell_angle_beta 90
_cell_angle_gamma 90
_cell_formula_units_Z 4
_cell_length_a 7.944
_cell_length_b 7.944
_cell_length_c 6.3376
_cell_volume 399.948
_citation_journal_id_ASTM JSSCBI
_cod_data_source_file Massa_JSSCBI_1980_913.cif
_cod_data_source_block Cs1F4Mn1
_cod_original_cell_volume 399.9478
_cod_original_formula_sum 'Cs1 F4 Mn1'
_cod_database_code 1527773

loop_
_symmetry_equiv_pos_as_xyz
x,y,z
-y+1/2,x,z
-x+1/2,-y+1/2,z
y,-x+1/2,z
x+1/2,-y,-z
y+1/2,x+1/2,-z
-x,y+1/2,-z
-y,-x,-z
-x,-y,-z
y-1/2,-x,-z
x-1/2,y-1/2,-z
-y,x-1/2,-z
-x-1/2,y,z
-y-1/2,-x-1/2,z
x,-y-1/2,z
y,x,z

loop_
_atom_site_label
_atom_site_type_symbol
_atom_site_fract_x
_atom_site_fract_y
_atom_site_fract_z
_atom_site_occupancy
_atom_site_U_iso_or_equiv
F1 F-1 0.25 -0.0033 0.048 1 0.0
Cs1 Cs+1 0.75 0.25 0.5 1 0.0
Cs2 Cs+1 0.25 0.25 0.4494 1 0.0
F2 F-1 -0.0276 -0.0276 0.2814 1 0.0
Mn1 Mn+3 0 0 0 1 0.0
